data_2224481
loop_
_publ_author_name
'Zhang, Xiutang'
'Wei, Peihai'
'Hu, Bo'
'Li, Bin'
'Shi, Congwen'

_publ_section_title
;
 Bis(\m-2,2'-biimidazole-\k^2^<i>N</i>^3^:<i>N</i>^3'^)bis[aquacopper(I)]
 sulfate
;
_journal_coeditor_code WM2276
_journal_issue 12
_journal_name_full 'Acta Crystallographica Section E'
_journal_page_first m1563
_journal_paper_doi 10.1107/S1600536809046996
_journal_volume 65
_journal_year 2009
_chemical_formula_iupac '[Cu2 (C6 H6 N4)2 (H2 O1)2] S O4'
_chemical_formula_moiety 'C12 H16 Cu2 N8 O2 2+, O4 S 2-'
_chemical_formula_sum 'C12 H16 Cu2 N8 O6 S'
_chemical_formula_weight 527.50
_chemical_name_systematic
;
Bis(\m-2,2'-biimidazole-\k^2^<i>N</i>^3^:<i>N</i>^3'^)bis[aquacopper(I)]
sulfate
;
_space_group_IT_number 15
_symmetry_cell_setting monoclinic
_symmetry_space_group_name_Hall '-C 2yc'
_symmetry_space_group_name_H-M 'C 1 2/c 1'
_atom_sites_solution_hydrogens geom
_atom_sites_solution_primary direct
_atom_sites_solution_secondary difmap
_audit_creation_method SHELXL-97
_cell_angle_alpha 90.00
_cell_angle_beta 114.777(3)
_cell_angle_gamma 90.00
_cell_formula_units_Z 4
_cell_length_a 12.7597(7)
_cell_length_b 14.8594(7)
_cell_length_c 10.6375(5)
_cell_measurement_reflns_used 5587
_cell_measurement_temperature 273(2)
_cell_measurement_theta_max 0.00
_cell_measurement_theta_min 0.00
_cell_volume 1831.22(16)
_computing_cell_refinement 'SAINT-Plus (Bruker, 2001)'
_computing_data_collection 'APEX2 (Bruker, 2004)'
_computing_data_reduction 'SAINT-Plus (Bruker, 2001)'
_computing_molecular_graphics 'SHELXTL (Sheldrick, 2008)'
_computing_publication_material 'SHELXL97 (Sheldrick, 2008)'
_computing_structure_refinement 'SHELXL97 (Sheldrick, 2008)'
_computing_structure_solution 'SHELXS97 (Sheldrick, 2008)'
_diffrn_ambient_temperature 273(2)
_diffrn_measured_fraction_theta_full 1.000
_diffrn_measured_fraction_theta_max 1.000
_diffrn_measurement_device_type 'Bruker APEXII CCD'
_diffrn_measurement_method '\f and \w'
_diffrn_radiation_monochromator graphite
_diffrn_radiation_source 'fine-focus sealed tube'
_diffrn_radiation_type MoK\a
_diffrn_radiation_wavelength 0.71073
_diffrn_reflns_av_R_equivalents 0.0233
_diffrn_reflns_av_sigmaI/netI 0.0144
_diffrn_reflns_limit_h_max 15
_diffrn_reflns_limit_h_min -15
_diffrn_reflns_limit_k_max 17
_diffrn_reflns_limit_k_min -17
_diffrn_reflns_limit_l_max 12
_diffrn_reflns_limit_l_min -12
_diffrn_reflns_number 9619
_diffrn_reflns_theta_full 25.00
_diffrn_reflns_theta_max 25.00
_diffrn_reflns_theta_min 2.23
_diffrn_standards_number 0
_exptl_absorpt_coefficient_mu 2.488
_exptl_absorpt_correction_T_max 0.8258
_exptl_absorpt_correction_T_min 0.7544
_exptl_absorpt_correction_type multi-scan
_exptl_absorpt_process_details '(SADABS; Bruker, 2001)'
_exptl_crystal_colour red
_exptl_crystal_density_diffrn 1.913
_exptl_crystal_density_method 'not measured'
_exptl_crystal_description block
_exptl_crystal_F_000 1064
_exptl_crystal_size_max 0.12
_exptl_crystal_size_mid 0.10
_exptl_crystal_size_min 0.08
_refine_diff_density_max 0.301
_refine_diff_density_min -0.449
_refine_ls_extinction_method none
_refine_ls_goodness_of_fit_ref 0.998
_refine_ls_hydrogen_treatment mixed
_refine_ls_matrix_type full
_refine_ls_number_parameters 148
_refine_ls_number_reflns 1630
_refine_ls_number_restraints 0
_refine_ls_restrained_S_all 0.997
_refine_ls_R_factor_all 0.0273
_refine_ls_R_factor_gt 0.0254
_refine_ls_shift/su_max 0.008
_refine_ls_shift/su_mean 0.002
_refine_ls_structure_factor_coef Fsqd
_refine_ls_weighting_details 'w=1/[\s^2^(Fo^2^)+(0.047P)^2^+2.1669P] where P=(Fo^2^+2Fc^2^)/3'
_refine_ls_weighting_scheme calc
_refine_ls_wR_factor_gt 0.0715
_refine_ls_wR_factor_ref 0.0733
_reflns_number_gt 1522
_reflns_number_total 1630
_reflns_threshold_expression I>2\s(I)
_cod_data_source_file wm2276.cif
_cod_data_source_block I
_cod_depositor_comments
;
The following automatic conversions were performed:
'_symmetry_cell_setting' value 'Monoclinic' changed to 'monoclinic'
according to '/home/saulius/struct/CIF-dictionaries/cif_core.dic'
dictionary named 'cif_core.dic' version 2.4.1 from 2010-06-29.

Automatic conversion script
Id: cif_fix_enum 1527 2010-12-29 10:47:43Z saulius 

The following automatic conversions were performed:

'_symmetry_cell_setting' value 'Monoclinic' changed to 'monoclinic'
according to /home/saulius/struct/CIF-dictionaries/cif_core.dic
dictionary named 'cif_core.dic' version 2.4.1 from 2010-06-29.

Automatic conversion script
Id: cif_fix_values 1715 2011-07-08 13:25:40Z adriana 
;
_cod_original_sg_symbol_H-M 'C 2/c'
_cod_database_code 2224481
_cod_database_fobs_code 2224481

loop_
_symmetry_equiv_pos_as_xyz
'x, y, z'
'-x, y, -z+1/2'
'x+1/2, y+1/2, z'
'-x+1/2, y+1/2, -z+1/2'
'-x, -y, -z'
'x, -y, z-1/2'
'-x+1/2, -y+1/2, -z'
'x+1/2, -y+1/2, z-1/2'

loop_
_atom_site_type_symbol
_atom_site_label
_atom_site_fract_x
_atom_site_fract_y
_atom_site_fract_z
_atom_site_U_iso_or_equiv
_atom_site_adp_type
_atom_site_calc_flag
_atom_site_refinement_flags
_atom_site_occupancy
_atom_site_disorder_assembly
_atom_site_disorder_group
Cu Cu1 0.01189(3) 0.265145(18) 0.63467(3) 0.04181(14) Uani d . 1 . .
S S1 1.0000 0.76744(5) 0.7500 0.0392(2) Uani d S 1 . .
C C1 0.03743(17) 0.45644(13) 0.7144(2) 0.0299(4) Uani d . 1 . .
C C2 0.14997(19) 0.50798(15) 0.6214(2) 0.0379(5) Uani d . 1 . .
H H2 0.1923 0.5464 0.5913 0.045 Uiso calc R 1 . .
C C3 0.1405(2) 0.41751(15) 0.6049(2) 0.0400(5) Uani d . 1 . .
H H3 0.1766 0.3829 0.5616 0.048 Uiso calc R 1 . .
C C4 -0.1342(2) 0.12062(16) 0.4636(2) 0.0411(5) Uani d . 1 . .
H H4 -0.1675 0.1563 0.3848 0.049 Uiso calc R 1 . .
C C5 -0.1485(2) 0.03051(16) 0.4682(2) 0.0410(5) Uani d . 1 . .
H H5 -0.1917 -0.0068 0.3944 0.049 Uiso calc R 1 . .
C C6 -0.03621(17) 0.07952(13) 0.6765(2) 0.0302(4) Uani d . 1 . .
N N1 -0.08656(15) 0.00532(12) 0.6033(2) 0.0352(4) Uani d D 1 . .
N N2 -0.06269(16) 0.15125(12) 0.59369(19) 0.0356(4) Uani d . 1 . .
N N3 0.08523(15) 0.53162(11) 0.69092(19) 0.0338(4) Uani d D 1 . .
N N4 0.06894(16) 0.38469(12) 0.66225(19) 0.0350(4) Uani d . 1 . .
O O1 0.9542(2) 0.71052(14) 0.8273(3) 0.0695(6) Uani d . 1 . .
O O2 0.90665(16) 0.82506(12) 0.6552(2) 0.0561(5) Uani d . 1 . .
O O1W 0.1960(2) 0.18900(17) 0.6389(3) 0.0708(6) Uani d D 1 . .
H H1W 0.169(3) 0.191(4) 0.5542(3) 0.13(2) Uiso d D 1 . .
H H2W 0.2621(13) 0.208(3) 0.678(3) 0.082(12) Uiso d D 1 . .
H H3A 0.069(2) 0.5926(7) 0.710(3) 0.061(8) Uiso d D 1 . .
H H1A -0.079(2) -0.0551(7) 0.641(3) 0.060(8) Uiso d D 1 . .

loop_
_atom_site_aniso_label
_atom_site_aniso_U_11
_atom_site_aniso_U_22
_atom_site_aniso_U_33
_atom_site_aniso_U_12
_atom_site_aniso_U_13
_atom_site_aniso_U_23
Cu1 0.0621(2) 0.01984(19) 0.0446(2) -0.00492(11) 0.02347(16) -0.00188(10)
S1 0.0481(5) 0.0179(4) 0.0512(5) 0.000 0.0202(4) 0.000
C1 0.0328(10) 0.0188(9) 0.0321(10) 0.0000(8) 0.0075(8) 0.0009(8)
C2 0.0378(11) 0.0326(11) 0.0440(12) -0.0024(9) 0.0179(10) 0.0032(9)
C3 0.0457(12) 0.0332(12) 0.0448(13) 0.0033(10) 0.0227(10) 0.0008(10)
C4 0.0462(12) 0.0379(12) 0.0345(11) -0.0033(10) 0.0122(10) 0.0019(10)
C5 0.0424(12) 0.0387(13) 0.0383(12) -0.0091(10) 0.0133(10) -0.0073(10)
C6 0.0317(10) 0.0214(10) 0.0384(11) -0.0013(8) 0.0157(8) -0.0008(8)
N1 0.0373(9) 0.0235(9) 0.0432(10) -0.0028(7) 0.0153(8) -0.0024(8)
N2 0.0438(10) 0.0245(9) 0.0368(10) -0.0024(7) 0.0154(8) 0.0006(7)
N3 0.0350(9) 0.0208(9) 0.0417(10) -0.0009(7) 0.0124(8) 0.0009(7)
N4 0.0436(10) 0.0221(9) 0.0391(10) 0.0003(7) 0.0173(8) -0.0002(7)
O1 0.1064(17) 0.0292(9) 0.0917(16) -0.0109(11) 0.0600(14) 0.0037(10)
O2 0.0531(10) 0.0340(9) 0.0671(12) 0.0030(8) 0.0113(9) 0.0031(8)
O1W 0.0653(14) 0.0608(14) 0.0795(17) -0.0082(11) 0.0236(12) -0.0130(12)

loop_
_atom_type_symbol
_atom_type_description
_atom_type_scat_dispersion_real
_atom_type_scat_dispersion_imag
_atom_type_scat_source
C C 0.0033 0.0016 'International Tables Vol C Tables 4.2.6.8 and 6.1.1.4'
H H 0.0000 0.0000 'International Tables Vol C Tables 4.2.6.8 and 6.1.1.4'
N N 0.0061 0.0033 'International Tables Vol C Tables 4.2.6.8 and 6.1.1.4'
O O 0.0106 0.0060 'International Tables Vol C Tables 4.2.6.8 and 6.1.1.4'
Cu Cu 0.3201 1.2651 'International Tables Vol C Tables 4.2.6.8 and 6.1.1.4'
S S 0.1246 0.1234 'International Tables Vol C Tables 4.2.6.8 and 6.1.1.4'

loop_
_geom_angle_atom_site_label_1
_geom_angle_atom_site_label_2
_geom_angle_atom_site_label_3
_geom_angle_site_symmetry_1
_geom_angle_site_symmetry_3
_geom_angle
_geom_angle_publ_flag
N4 Cu1 N2 . . 173.20(8) y
N4 Cu1 Cu1 . 2_556 92.47(6) ?
N2 Cu1 Cu1 . 2_556 88.35(6) ?
O1 S1 O1 . 2_756 109.29(18) ?
O1 S1 O2 . 2_756 110.56(13) ?
O1 S1 O2 2_756 2_756 108.83(13) ?
O1 S1 O2 . . 108.83(13) ?
O1 S1 O2 2_756 . 110.56(13) ?
O2 S1 O2 2_756 . 108.77(15) ?
N4 C1 N3 . . 110.28(19) ?
N4 C1 C1 . 2_556 126.55(12) ?
N3 C1 C1 . 2_556 123.17(12) ?
C3 C2 N3 . . 106.5(2) ?
C3 C2 H2 . . 126.7 ?
N3 C2 H2 . . 126.7 ?
C2 C3 N4 . . 109.4(2) ?
C2 C3 H3 . . 125.3 ?
N4 C3 H3 . . 125.3 ?
C5 C4 N2 . . 109.4(2) ?
C5 C4 H4 . . 125.3 ?
N2 C4 H4 . . 125.3 ?
C4 C5 N1 . . 106.3(2) ?
C4 C5 H5 . . 126.9 ?
N1 C5 H5 . . 126.8 ?
N2 C6 N1 . . 110.22(19) ?
N2 C6 C6 . 2_556 125.81(12) ?
N1 C6 C6 . 2_556 123.98(13) ?
C6 N1 C5 . . 107.94(18) ?
C6 N1 H1A . . 125.3(18) ?
C5 N1 H1A . . 126.8(18) ?
C6 N2 C4 . . 106.10(18) ?
C6 N2 Cu1 . . 126.64(15) ?
C4 N2 Cu1 . . 125.59(15) ?
C1 N3 C2 . . 108.11(18) ?
C1 N3 H3A . . 125.6(17) ?
C2 N3 H3A . . 125.9(17) ?
C1 N4 C3 . . 105.68(18) ?
C1 N4 Cu1 . . 130.40(15) ?
C3 N4 Cu1 . . 122.96(15) ?
H1W O1W H2W . . 115(4) ?

loop_
_geom_bond_atom_site_label_1
_geom_bond_atom_site_label_2
_geom_bond_site_symmetry_2
_geom_bond_distance
_geom_bond_publ_flag
Cu1 N4 . 1.8953(18) y
Cu1 N2 . 1.9006(18) y
Cu1 Cu1 2_556 2.5956(6) ?
S1 O1 . 1.462(2) ?
S1 O1 2_756 1.462(2) ?
S1 O2 2_756 1.4704(18) ?
S1 O2 . 1.4704(18) ?
C1 N4 . 1.339(3) ?
C1 N3 . 1.345(3) ?
C1 C1 2_556 1.447(4) ?
C2 C3 . 1.355(3) ?
C2 N3 . 1.366(3) ?
C2 H2 . 0.9300 ?
C3 N4 . 1.383(3) ?
C3 H3 . 0.9300 ?
C4 C5 . 1.355(3) ?
C4 N2 . 1.377(3) ?
C4 H4 . 0.9300 ?
C5 N1 . 1.370(3) ?
C5 H5 . 0.9300 ?
C6 N2 . 1.333(3) ?
C6 N1 . 1.347(3) ?
C6 C6 2_556 1.446(4) ?
N1 H1A . 0.972(15) ?
N3 H3A . 0.970(14) ?
O1W H1W . 0.819(6) ?
O1W H2W . 0.82(3) ?

loop_
_geom_hbond_atom_site_label_D
_geom_hbond_atom_site_label_H
_geom_hbond_atom_site_label_A
_geom_hbond_site_symmetry_A
_geom_hbond_distance_DH
_geom_hbond_distance_HA
_geom_hbond_distance_DA
_geom_hbond_angle_DHA
O1W H1W O2 5_666 0.819(6) 2.037(8) 2.848(3) 170(5)
O1W H2W O1 3_445 0.82(3) 2.294(14) 3.072(4) 159(4)
N3 H3A O1 2_656 0.970(14) 1.794(13) 2.697(3) 153(3)
N1 H1A O2 1_445 0.972(15) 1.804(9) 2.743(3) 162(3)
